data_7716600
loop_
_publ_author_name
'Kallmeier, Fabian'
'Matthews, Aidan J. R.'
'Nelmes, Gareth R.'
'Lawson, Nina R.'
'Hicks, Jamie'

_publ_section_title
;
 Mechanochemical synthesis of iron aluminyl complexes.
;
_journal_issue 30
_journal_name_full 'Dalton transactions (Cambridge, England : 2003)'
_journal_page_first 12450
_journal_page_last 12454
_journal_paper_doi 10.1039/d4dt01774a
_journal_volume 53
_journal_year 2024
_chemical_formula_moiety 'C39 H54 Al I N2 O'
_chemical_formula_sum 'C39 H54 Al I N2 O'
_chemical_formula_weight 720.72
_space_group_crystal_system monoclinic
_space_group_IT_number 14
_space_group_name_Hall '-P 2yn'
_space_group_name_H-M_alt 'P 1 21/n 1'
_atom_sites_solution_hydrogens geom
_audit_creation_date 2024-06-01
_audit_creation_method
;
Olex2 1.5
(compiled 2024.01.12 svn.r2f8d729c for OlexSys, GUI svn.r6928)
;
_audit_update_record
;
2024-06-02 deposited with the CCDC.	2024-07-09 downloaded from the CCDC.
;
_cell_angle_alpha 90
_cell_angle_beta 105.1050(10)
_cell_angle_gamma 90
_cell_formula_units_Z 4
_cell_length_a 11.4074(2)
_cell_length_b 17.6989(2)
_cell_length_c 19.0286(2)
_cell_measurement_reflns_used 11977
_cell_measurement_temperature 150
_cell_measurement_theta_max 77.3700
_cell_measurement_theta_min 3.4540
_cell_volume 3709.11(9)
_computing_cell_refinement 'CrysAlisPro 1.171.42.74a (Rigaku OD, 2022)'
_computing_data_collection 'CrysAlisPro 1.171.42.74a (Rigaku OD, 2022)'
_computing_data_reduction 'CrysAlisPro 1.171.42.74a (Rigaku OD, 2022)'
_computing_molecular_graphics 'Olex2 1.5 (Dolomanov et al., 2009)'
_computing_publication_material 'Olex2 1.5 (Dolomanov et al., 2009)'
_computing_structure_refinement 'SHELXL 2019/3 (Sheldrick, 2015)'
_computing_structure_solution 'SHELXT 2018/2 (Sheldrick, 2018)'
_diffrn_ambient_temperature 150.00
_diffrn_detector_area_resol_mean 10.0000
_diffrn_detector_type HyPix
_diffrn_measured_fraction_theta_full 1.000
_diffrn_measured_fraction_theta_max 0.975
_diffrn_measurement_details
;
List of Runs (angles in degrees, time in seconds):

  # Type    Start    End  Width  t~exp~   \w     \q     \k     \f   Frames
#--------------------------------------------------------------------------
  1  \w    -81.00 -41.00   0.50    1.00    --  -46.70 107.00  73.00   80
  2  \w     27.00  52.00   0.50    1.00    --   46.70-107.00 -24.00   50
  3  \w    105.00 177.00   0.50    3.50    --  107.75 107.00  73.00  144
  4  \w     73.00  98.00   0.50    3.50    --  107.75-107.00 -24.00   50
  5  \w   -116.00 -61.00   0.50    1.00    --  -46.70 -57.00 -90.00  110
  6  \w    -79.00 -13.00   0.50    1.00    --  -46.70 125.00 120.00  132
  7  \w   -116.00 -24.00   0.50    1.00    --  -46.70 -77.00   0.00  184
  8  \w     37.00  63.00   0.50    3.50    --  107.75 -45.00   0.00   52
  9  \w    102.00 127.00   0.50    3.50    --  107.75  45.00 -60.00   50
 10  \w     65.00 109.00   0.50    3.50    --  107.75 -45.00   0.00   88
 11  \w     96.00 139.00   0.50    3.50    --  107.75  30.00   0.00   86
 12  \w     50.00  76.00   0.50    3.50    --  107.75-125.00  30.00   52
 13  \w     62.00 111.00   0.50    3.50    --  107.75-125.00 150.00   98
 14  \w     96.00 177.00   0.50    3.50    --  107.75 125.00 120.00  162
 15  \w    152.00 177.00   0.50    3.50    --  107.75 125.00-180.00   50
 16  \w    130.00 156.00   0.50    3.50    --  107.75  45.00 -60.00   52
 17  \w     35.00 104.00   0.50    3.50    --  107.75 -95.00  30.00  138
 18  \w     99.00 140.00   0.50    3.50    --  107.75 125.00-180.00   82
 19  \w     91.00 176.00   0.50    3.50    --  107.75  61.00-120.00  170
 20  \w     96.00 125.00   0.50    3.50    --  107.75 125.00 -30.00   58
 21  \w     35.00 119.00   0.50    3.50    --  107.75 -61.00 120.00  168
;
_diffrn_measurement_device 'four-circle diffractometer'
_diffrn_measurement_device_type 'SuperNova, Dual, Cu at home/near, HyPix'
_diffrn_measurement_method '\w scans'
_diffrn_radiation_type CuK\a
_diffrn_radiation_wavelength 1.54184
_diffrn_reflns_av_R_equivalents 0.0502
_diffrn_reflns_av_unetI/netI 0.0521
_diffrn_reflns_Laue_measured_fraction_full 1.000
_diffrn_reflns_Laue_measured_fraction_max 0.975
_diffrn_reflns_limit_h_max 14
_diffrn_reflns_limit_h_min -14
_diffrn_reflns_limit_k_max 22
_diffrn_reflns_limit_k_min -21
_diffrn_reflns_limit_l_max 17
_diffrn_reflns_limit_l_min -24
_diffrn_reflns_number 27076
_diffrn_reflns_point_group_measured_fraction_full 1.000
_diffrn_reflns_point_group_measured_fraction_max 0.975
_diffrn_reflns_theta_full 67.684
_diffrn_reflns_theta_max 78.002
_diffrn_reflns_theta_min 3.468
_exptl_absorpt_coefficient_mu 7.237
_exptl_absorpt_correction_T_max 1.00000
_exptl_absorpt_correction_T_min 0.78847
_exptl_absorpt_correction_type multi-scan
_exptl_absorpt_process_details
;
CrysAlisPro 1.171.42.74a (Rigaku Oxford Diffraction, 2022)
Empirical absorption correction using spherical harmonics,
implemented in SCALE3 ABSPACK scaling algorithm.
;
_exptl_crystal_colour colourless
_exptl_crystal_colour_primary colourless
_exptl_crystal_density_diffrn 1.291
_exptl_crystal_description plate
_exptl_crystal_F_000 1504
_exptl_crystal_size_max 0.08
_exptl_crystal_size_mid 0.08
_exptl_crystal_size_min 0.03
_refine_diff_density_max 0.451
_refine_diff_density_min -0.662
_refine_diff_density_rms 0.068
_refine_ls_extinction_method none
_refine_ls_goodness_of_fit_ref 1.059
_refine_ls_hydrogen_treatment constr
_refine_ls_matrix_type full
_refine_ls_number_parameters 412
_refine_ls_number_reflns 7750
_refine_ls_number_restraints 0
_refine_ls_restrained_S_all 1.059
_refine_ls_R_factor_all 0.0428
_refine_ls_R_factor_gt 0.0341
_refine_ls_shift/su_max 0.003
_refine_ls_shift/su_mean 0.000
_refine_ls_structure_factor_coef Fsqd
_refine_ls_weighting_details 'w=1/[\s^2^(Fo^2^)+(0.0223P)^2^+2.1134P] where P=(Fo^2^+2Fc^2^)/3'
_refine_ls_weighting_scheme calc
_refine_ls_wR_factor_gt 0.0799
_refine_ls_wR_factor_ref 0.0840
_reflns_Friedel_coverage 0.000
_reflns_number_gt 6493
_reflns_number_total 7750
_reflns_threshold_expression 'I > 2\s(I)'
_cod_data_source_file d4dt01774a2.cif
_cod_data_source_block (tBuDippNON)AlI
_cod_depositor_comments 'Adding full bibliography for 7716596--7716604.cif.'
_cod_database_code 7716600
_shelx_shelxl_version_number 2019/3
_shelx_space_group_comment
;
The symmetry employed for this shelxl refinement is uniquely defined
by the following loop, which should always be used as a source of
symmetry information in preference to the above space-group names.
They are only intended as comments.
;
_shelx_estimated_absorpt_t_max 0.812
_shelx_estimated_absorpt_t_min 0.595
_olex2_refinement_description
;
1. Fixed Uiso
 At 1.2 times of:
  All C(H) groups
 At 1.5 times of:
  All C(H,H,H) groups
2.a Ternary CH refined with riding coordinates:
 C30(H30), C33(H33)
2.b Aromatic/amide H refined with riding coordinates:
 C3(H3), C5(H5), C9(H9), C11(H11), C26(H26), C27(H27), C28(H28)
2.c Idealised Me refined as rotating group:
 C15(H15A,H15B,H15C), C16(H16A,H16B,H16C), C17(H17A,H17B,H17C), C18(H18A,H18B,
 H18C), C19(H19A,H19B,H19C), C21(H21A,H21B,H21C), C22(H22A,H22B,H22C), C23(H23A,
 H23B,H23C), C31(H31A,H31B,H31C), C32(H32A,H32B,H32C), C34(H34A,H34B,H34C),
 C35(H35A,H35B,H35C), C37(H37A,H37B,H37C), C38(H38A,H38B,H38C), C39(H39A,H39B,
 H39C)
;
_olex2_submission_special_instructions 'No special instructions were received'
_oxdiff_exptl_absorpt_empirical_details
;
Empirical correction (ABSPACK) includes:
- Absorption correction using spherical harmonics
- Frame scaling
;

loop_
_space_group_symop_operation_xyz
'x, y, z'
'-x+1/2, y+1/2, -z+1/2'
'-x, -y, -z'
'x-1/2, -y-1/2, z-1/2'

loop_
_atom_site_label
_atom_site_type_symbol
_atom_site_fract_x
_atom_site_fract_y
_atom_site_fract_z
_atom_site_U_iso_or_equiv
_atom_site_adp_type
_atom_site_occupancy
_atom_site_site_symmetry_order
_atom_site_calc_flag
_atom_site_refinement_flags_posn
_atom_site_refinement_flags_adp
_atom_site_refinement_flags_occupancy
_atom_site_disorder_assembly
_atom_site_disorder_group
I1 I 0.43671(2) 0.83851(2) 0.77588(2) 0.03620(7) Uani 1 1 d . . . . .
Al1 Al 0.40756(6) 0.71342(4) 0.71236(4) 0.02286(14) Uani 1 1 d . . . . .
O1 O 0.55715(15) 0.66664(10) 0.71394(8) 0.0229(3) Uani 1 1 d . . . . .
N1 N 0.38106(18) 0.72058(12) 0.61271(10) 0.0228(4) Uani 1 1 d . . . . .
N2 N 0.37788(19) 0.63206(12) 0.76561(11) 0.0240(4) Uani 1 1 d . . . . .
C1 C 0.5706(2) 0.65724(14) 0.64221(12) 0.0227(4) Uani 1 1 d . . . . .
C2 C 0.4750(2) 0.68708(14) 0.58902(13) 0.0238(5) Uani 1 1 d . . . . .
C3 C 0.4829(2) 0.67727(15) 0.51763(13) 0.0281(5) Uani 1 1 d . . . . .
H3 H 0.422065 0.698315 0.478633 0.034 Uiso 1 1 calc R U . . .
C4 C 0.5788(2) 0.63700(16) 0.50268(13) 0.0285(5) Uani 1 1 d . . . . .
C5 C 0.6677(2) 0.60440(16) 0.55962(13) 0.0282(5) Uani 1 1 d . . . . .
H5 H 0.731323 0.575798 0.548847 0.034 Uiso 1 1 calc R U . . .
C6 C 0.6643(2) 0.61334(15) 0.63239(13) 0.0261(5) Uani 1 1 d . . . . .
C7 C 0.7480(2) 0.57746(15) 0.70070(13) 0.0269(5) Uani 1 1 d . . . . .
C8 C 0.6647(2) 0.55051(14) 0.74788(12) 0.0250(5) Uani 1 1 d . . . . .
C9 C 0.6717(2) 0.48152(15) 0.78482(13) 0.0273(5) Uani 1 1 d . . . . .
H9 H 0.736258 0.447562 0.785062 0.033 Uiso 1 1 calc R U . . .
C10 C 0.5842(2) 0.46231(14) 0.82134(12) 0.0264(5) Uani 1 1 d . . . . .
C11 C 0.4851(2) 0.51059(14) 0.81834(13) 0.0261(5) Uani 1 1 d . . . . .
H11 H 0.425531 0.496282 0.842566 0.031 Uiso 1 1 calc R U . . .
C12 C 0.4722(2) 0.57941(14) 0.78041(12) 0.0238(5) Uani 1 1 d . . . . .
C13 C 0.5701(2) 0.59646(13) 0.75165(12) 0.0226(5) Uani 1 1 d . . . . .
C14 C 0.5838(3) 0.62457(18) 0.42341(14) 0.0350(6) Uani 1 1 d . . . . .
C15 C 0.7082(3) 0.6462(3) 0.41445(18) 0.0596(11) Uani 1 1 d . . . . .
H15A H 0.727009 0.698286 0.430994 0.089 Uiso 1 1 calc R U . . .
H15B H 0.707948 0.642100 0.363052 0.089 Uiso 1 1 calc R U . . .
H15C H 0.769683 0.612084 0.443527 0.089 Uiso 1 1 calc R U . . .
C16 C 0.5614(4) 0.5410(2) 0.40426(18) 0.0567(9) Uani 1 1 d . . . . .
H16A H 0.625581 0.510594 0.436032 0.085 Uiso 1 1 calc R U . . .
H16B H 0.561965 0.532935 0.353392 0.085 Uiso 1 1 calc R U . . .
H16C H 0.482456 0.525963 0.411066 0.085 Uiso 1 1 calc R U . . .
C17 C 0.4879(4) 0.6698(3) 0.36898(16) 0.0641(12) Uani 1 1 d . . . . .
H17A H 0.407357 0.657723 0.375137 0.096 Uiso 1 1 calc R U . . .
H17B H 0.490923 0.656884 0.319394 0.096 Uiso 1 1 calc R U . . .
H17C H 0.503838 0.723909 0.377364 0.096 Uiso 1 1 calc R U . . .
C18 C 0.8355(3) 0.63804(18) 0.74331(16) 0.0365(6) Uani 1 1 d . . . . .
H18A H 0.883533 0.659097 0.712150 0.055 Uiso 1 1 calc R U . . .
H18B H 0.889880 0.615035 0.786489 0.055 Uiso 1 1 calc R U . . .
H18C H 0.788534 0.678467 0.758345 0.055 Uiso 1 1 calc R U . . .
C19 C 0.8221(3) 0.51222(18) 0.68198(15) 0.0358(6) Uani 1 1 d . . . . .
H19A H 0.767055 0.472667 0.656524 0.054 Uiso 1 1 calc R U . . .
H19B H 0.875091 0.491470 0.726856 0.054 Uiso 1 1 calc R U . . .
H19C H 0.871689 0.530637 0.650548 0.054 Uiso 1 1 calc R U . . .
C20 C 0.5925(3) 0.38909(16) 0.86560(14) 0.0333(6) Uani 1 1 d . . . . .
C21 C 0.6911(4) 0.33551(18) 0.85322(18) 0.0469(8) Uani 1 1 d . . . . .
H21A H 0.672338 0.321398 0.801691 0.070 Uiso 1 1 calc R U . . .
H21B H 0.693750 0.289987 0.882920 0.070 Uiso 1 1 calc R U . . .
H21C H 0.770092 0.360932 0.867161 0.070 Uiso 1 1 calc R U . . .
C22 C 0.6226(3) 0.40915(19) 0.94641(15) 0.0443(7) Uani 1 1 d . . . . .
H22A H 0.700566 0.435736 0.960331 0.066 Uiso 1 1 calc R U . . .
H22B H 0.627673 0.362789 0.975204 0.066 Uiso 1 1 calc R U . . .
H22C H 0.558719 0.441802 0.955528 0.066 Uiso 1 1 calc R U . . .
C23 C 0.4712(3) 0.34661(18) 0.84510(18) 0.0468(8) Uani 1 1 d . . . . .
H23A H 0.408809 0.376984 0.858798 0.070 Uiso 1 1 calc R U . . .
H23B H 0.480037 0.298179 0.870923 0.070 Uiso 1 1 calc R U . . .
H23C H 0.447257 0.337507 0.792487 0.070 Uiso 1 1 calc R U . . .
C24 C 0.2864(2) 0.75715(15) 0.55855(12) 0.0251(5) Uani 1 1 d . . . . .
C25 C 0.1764(2) 0.71921(16) 0.52861(13) 0.0279(5) Uani 1 1 d . . . . .
C26 C 0.0863(3) 0.75584(19) 0.47538(14) 0.0367(6) Uani 1 1 d . . . . .
H26 H 0.011390 0.730954 0.454846 0.044 Uiso 1 1 calc R U . . .
C27 C 0.1052(3) 0.8278(2) 0.45244(16) 0.0439(7) Uani 1 1 d . . . . .
H27 H 0.042962 0.852156 0.416636 0.053 Uiso 1 1 calc R U . . .
C28 C 0.2127(3) 0.86404(18) 0.48091(16) 0.0394(6) Uani 1 1 d . . . . .
H28 H 0.224423 0.913276 0.464047 0.047 Uiso 1 1 calc R U . . .
C29 C 0.3063(2) 0.83037(15) 0.53440(13) 0.0293(5) Uani 1 1 d . . . . .
C30 C 0.1557(3) 0.63736(17) 0.54740(15) 0.0330(6) Uani 1 1 d . . . . .
H30 H 0.218617 0.623734 0.592950 0.040 Uiso 1 1 calc R U . . .
C31 C 0.1723(3) 0.5858(2) 0.48632(18) 0.0480(8) Uani 1 1 d . . . . .
H31A H 0.112838 0.599214 0.440802 0.072 Uiso 1 1 calc R U . . .
H31B H 0.160067 0.533107 0.498628 0.072 Uiso 1 1 calc R U . . .
H31C H 0.254512 0.591941 0.480360 0.072 Uiso 1 1 calc R U . . .
C32 C 0.0306(3) 0.6239(2) 0.56027(18) 0.0453(7) Uani 1 1 d . . . . .
H32A H 0.017978 0.659301 0.597210 0.068 Uiso 1 1 calc R U . . .
H32B H 0.025798 0.571959 0.577152 0.068 Uiso 1 1 calc R U . . .
H32C H -0.032138 0.631792 0.514701 0.068 Uiso 1 1 calc R U . . .
C33 C 0.4250(3) 0.87224(17) 0.56248(16) 0.0383(6) Uani 1 1 d . . . . .
H33 H 0.478686 0.841212 0.601905 0.046 Uiso 1 1 calc R U . . .
C34 C 0.4057(4) 0.94901(18) 0.59452(19) 0.0522(9) Uani 1 1 d . . . . .
H34A H 0.360885 0.982290 0.555550 0.078 Uiso 1 1 calc R U . . .
H34B H 0.484596 0.971654 0.617870 0.078 Uiso 1 1 calc R U . . .
H34C H 0.359095 0.942303 0.630693 0.078 Uiso 1 1 calc R U . . .
C35 C 0.4893(3) 0.8827(2) 0.5015(2) 0.0521(8) Uani 1 1 d . . . . .
H35A H 0.508834 0.833169 0.484604 0.078 Uiso 1 1 calc R U . . .
H35B H 0.564395 0.911550 0.520190 0.078 Uiso 1 1 calc R U . . .
H35C H 0.435850 0.910231 0.460913 0.078 Uiso 1 1 calc R U . . .
C36 C 0.2611(2) 0.61905(15) 0.78343(13) 0.0281(5) Uani 1 1 d . . . . .
C37 C 0.1813(3) 0.68669(17) 0.75238(15) 0.0351(6) Uani 1 1 d . . . . .
H37A H 0.215259 0.732498 0.778899 0.053 Uiso 1 1 calc R U . . .
H37B H 0.098996 0.678366 0.757567 0.053 Uiso 1 1 calc R U . . .
H37C H 0.178294 0.692621 0.700739 0.053 Uiso 1 1 calc R U . . .
C38 C 0.1994(3) 0.54668(17) 0.74677(15) 0.0357(6) Uani 1 1 d . . . . .
H38A H 0.192890 0.548800 0.694431 0.054 Uiso 1 1 calc R U . . .
H38B H 0.118037 0.542508 0.754585 0.054 Uiso 1 1 calc R U . . .
H38C H 0.247895 0.502622 0.767945 0.054 Uiso 1 1 calc R U . . .
C39 C 0.2749(3) 0.61751(18) 0.86553(14) 0.0356(6) Uani 1 1 d . . . . .
H39A H 0.323266 0.573453 0.886819 0.053 Uiso 1 1 calc R U . . .
H39B H 0.194441 0.614363 0.874812 0.053 Uiso 1 1 calc R U . . .
H39C H 0.315716 0.663727 0.887578 0.053 Uiso 1 1 calc R U . . .

loop_
_atom_site_aniso_label
_atom_site_aniso_U_11
_atom_site_aniso_U_22
_atom_site_aniso_U_33
_atom_site_aniso_U_23
_atom_site_aniso_U_13
_atom_site_aniso_U_12
I1 0.05104(11) 0.02480(9) 0.03314(9) -0.00404(7) 0.01165(7) -0.00183(8)
Al1 0.0251(3) 0.0223(3) 0.0219(3) 0.0026(3) 0.0074(3) 0.0021(3)
O1 0.0243(8) 0.0232(8) 0.0215(7) 0.0023(6) 0.0065(6) -0.0001(7)
N1 0.0226(10) 0.0228(10) 0.0228(9) 0.0015(7) 0.0053(7) 0.0033(8)
N2 0.0250(10) 0.0233(10) 0.0252(9) 0.0027(8) 0.0093(8) -0.0009(8)
C1 0.0247(11) 0.0228(11) 0.0220(10) 0.0019(9) 0.0085(9) -0.0012(9)
C2 0.0246(11) 0.0209(11) 0.0264(11) 0.0015(9) 0.0075(9) -0.0003(9)
C3 0.0290(12) 0.0308(14) 0.0240(11) 0.0027(10) 0.0062(9) 0.0013(10)
C4 0.0316(13) 0.0315(13) 0.0234(11) 0.0024(10) 0.0090(10) 0.0002(10)
C5 0.0252(12) 0.0335(14) 0.0283(12) 0.0039(10) 0.0112(10) 0.0042(10)
C6 0.0239(11) 0.0286(13) 0.0267(11) 0.0042(10) 0.0081(9) -0.0004(10)
C7 0.0236(11) 0.0303(13) 0.0272(11) 0.0059(10) 0.0073(9) 0.0048(10)
C8 0.0242(11) 0.0259(12) 0.0241(10) 0.0023(9) 0.0050(9) 0.0007(9)
C9 0.0315(13) 0.0236(12) 0.0253(11) 0.0031(9) 0.0048(9) 0.0023(10)
C10 0.0343(13) 0.0222(12) 0.0214(10) 0.0005(9) 0.0048(9) -0.0042(10)
C11 0.0300(12) 0.0239(12) 0.0258(11) 0.0009(9) 0.0099(9) -0.0035(10)
C12 0.0280(12) 0.0209(12) 0.0229(10) -0.0005(9) 0.0076(9) -0.0011(9)
C13 0.0267(12) 0.0184(11) 0.0224(10) 0.0019(9) 0.0060(9) -0.0008(9)
C14 0.0365(15) 0.0464(17) 0.0238(11) 0.0021(11) 0.0110(10) 0.0030(12)
C15 0.049(2) 0.098(3) 0.0366(15) 0.0046(17) 0.0212(14) -0.019(2)
C16 0.075(3) 0.057(2) 0.0366(16) -0.0094(15) 0.0131(16) -0.0046(19)
C17 0.076(3) 0.095(3) 0.0233(13) 0.0101(16) 0.0157(15) 0.036(2)
C18 0.0252(13) 0.0413(16) 0.0409(14) 0.0087(12) 0.0048(11) -0.0020(11)
C19 0.0298(13) 0.0440(16) 0.0362(13) 0.0077(12) 0.0131(11) 0.0100(12)
C20 0.0454(16) 0.0264(13) 0.0257(11) 0.0052(10) 0.0048(11) -0.0024(11)
C21 0.067(2) 0.0293(15) 0.0452(16) 0.0089(13) 0.0149(15) 0.0103(15)
C22 0.064(2) 0.0379(17) 0.0269(13) 0.0074(12) 0.0047(13) -0.0008(15)
C23 0.0557(19) 0.0347(16) 0.0440(16) 0.0109(13) 0.0021(14) -0.0138(14)
C24 0.0259(12) 0.0284(13) 0.0220(10) 0.0030(9) 0.0082(9) 0.0061(10)
C25 0.0277(12) 0.0329(14) 0.0233(11) 0.0009(10) 0.0068(9) 0.0038(10)
C26 0.0277(13) 0.0497(18) 0.0296(12) 0.0018(12) 0.0016(10) 0.0046(12)
C27 0.0409(16) 0.0509(19) 0.0370(14) 0.0160(13) 0.0051(12) 0.0148(14)
C28 0.0417(16) 0.0375(16) 0.0394(14) 0.0152(12) 0.0112(12) 0.0102(13)
C29 0.0325(13) 0.0276(13) 0.0282(11) 0.0060(10) 0.0085(10) 0.0061(10)
C30 0.0292(13) 0.0353(14) 0.0313(12) -0.0019(11) 0.0021(10) -0.0041(11)
C31 0.054(2) 0.0404(18) 0.0479(17) -0.0066(14) 0.0097(14) 0.0002(15)
C32 0.0352(16) 0.052(2) 0.0469(16) -0.0016(14) 0.0073(13) -0.0108(14)
C33 0.0432(16) 0.0288(14) 0.0414(15) 0.0097(12) 0.0086(12) -0.0030(12)
C34 0.080(3) 0.0276(16) 0.0477(17) 0.0086(13) 0.0140(17) -0.0031(16)
C35 0.051(2) 0.046(2) 0.064(2) 0.0119(16) 0.0240(16) -0.0101(16)
C36 0.0253(12) 0.0318(14) 0.0292(12) 0.0030(10) 0.0108(9) -0.0022(10)
C37 0.0282(13) 0.0402(16) 0.0384(13) 0.0024(12) 0.0116(11) 0.0005(11)
C38 0.0341(14) 0.0361(15) 0.0365(13) 0.0016(11) 0.0083(11) -0.0095(12)
C39 0.0374(15) 0.0442(17) 0.0289(12) 0.0032(11) 0.0152(11) 0.0004(12)

loop_
_atom_type_symbol
_atom_type_description
_atom_type_scat_dispersion_real
_atom_type_scat_dispersion_imag
_atom_type_scat_source
C C 0.0181 0.0091 'International Tables Vol C Tables 4.2.6.8 and 6.1.1.4'
H H 0.0000 0.0000 'International Tables Vol C Tables 4.2.6.8 and 6.1.1.4'
Al Al 0.2130 0.2455 'International Tables Vol C Tables 4.2.6.8 and 6.1.1.4'
I I -0.3257 6.8362 'International Tables Vol C Tables 4.2.6.8 and 6.1.1.4'
N N 0.0311 0.0180 'International Tables Vol C Tables 4.2.6.8 and 6.1.1.4'
O O 0.0492 0.0322 'International Tables Vol C Tables 4.2.6.8 and 6.1.1.4'

loop_
_geom_angle_atom_site_label_1
_geom_angle_atom_site_label_2
_geom_angle_atom_site_label_3
_geom_angle
_geom_angle_site_symmetry_1
_geom_angle_site_symmetry_3
_geom_angle_publ_flag
O1 Al1 I1 111.97(6) . . ?
N1 Al1 I1 113.65(7) . . ?
N1 Al1 O1 87.24(8) . . ?
N2 Al1 I1 116.50(7) . . ?
N2 Al1 O1 86.75(9) . . ?
N2 Al1 N1 127.92(10) . . ?
C1 O1 Al1 111.00(14) . . ?
C1 O1 C13 111.03(18) . . ?
C13 O1 Al1 111.42(14) . . ?
C2 N1 Al1 111.60(15) . . ?
C2 N1 C24 117.09(19) . . ?
C24 N1 Al1 131.22(16) . . ?
C12 N2 Al1 112.98(15) . . ?
C12 N2 C36 123.0(2) . . ?
C36 N2 Al1 123.68(17) . . ?
C2 C1 O1 113.3(2) . . ?
C6 C1 O1 118.6(2) . . ?
C6 C1 C2 127.5(2) . . ?
C1 C2 N1 116.7(2) . . ?
C1 C2 C3 115.2(2) . . ?
C3 C2 N1 128.0(2) . . ?
C2 C3 H3 119.5 . . ?
C2 C3 C4 121.0(2) . . ?
C4 C3 H3 119.5 . . ?
C3 C4 C5 120.0(2) . . ?
C3 C4 C14 120.2(2) . . ?
C5 C4 C14 119.7(2) . . ?
C4 C5 H5 119.5 . . ?
C4 C5 C6 121.0(2) . . ?
C6 C5 H5 119.5 . . ?
C1 C6 C5 114.9(2) . . ?
C1 C6 C7 117.0(2) . . ?
C5 C6 C7 128.1(2) . . ?
C6 C7 C8 106.1(2) . . ?
C6 C7 C18 109.4(2) . . ?
C18 C7 C8 108.7(2) . . ?
C19 C7 C6 112.1(2) . . ?
C19 C7 C8 111.4(2) . . ?
C19 C7 C18 109.1(2) . . ?
C9 C8 C7 126.7(2) . . ?
C13 C8 C7 117.4(2) . . ?
C13 C8 C9 115.8(2) . . ?
C8 C9 H9 119.8 . . ?
C10 C9 C8 120.4(2) . . ?
C10 C9 H9 119.8 . . ?
C9 C10 C11 120.1(2) . . ?
C9 C10 C20 121.9(2) . . ?
C11 C10 C20 118.0(2) . . ?
C10 C11 H11 119.2 . . ?
C12 C11 C10 121.6(2) . . ?
C12 C11 H11 119.2 . . ?
N2 C12 C11 131.0(2) . . ?
N2 C12 C13 115.4(2) . . ?
C13 C12 C11 113.6(2) . . ?
C8 C13 O1 118.2(2) . . ?
C8 C13 C12 127.8(2) . . ?
C12 C13 O1 113.4(2) . . ?
C15 C14 C4 110.3(2) . . ?
C15 C14 C16 108.6(3) . . ?
C15 C14 C17 108.5(3) . . ?
C16 C14 C4 109.0(2) . . ?
C17 C14 C4 112.8(2) . . ?
C17 C14 C16 107.5(3) . . ?
C14 C15 H15A 109.5 . . ?
C14 C15 H15B 109.5 . . ?
C14 C15 H15C 109.5 . . ?
H15A C15 H15B 109.5 . . ?
H15A C15 H15C 109.5 . . ?
H15B C15 H15C 109.5 . . ?
C14 C16 H16A 109.5 . . ?
C14 C16 H16B 109.5 . . ?
C14 C16 H16C 109.5 . . ?
H16A C16 H16B 109.5 . . ?
H16A C16 H16C 109.5 . . ?
H16B C16 H16C 109.5 . . ?
C14 C17 H17A 109.5 . . ?
C14 C17 H17B 109.5 . . ?
C14 C17 H17C 109.5 . . ?
H17A C17 H17B 109.5 . . ?
H17A C17 H17C 109.5 . . ?
H17B C17 H17C 109.5 . . ?
C7 C18 H18A 109.5 . . ?
C7 C18 H18B 109.5 . . ?
C7 C18 H18C 109.5 . . ?
H18A C18 H18B 109.5 . . ?
H18A C18 H18C 109.5 . . ?
H18B C18 H18C 109.5 . . ?
C7 C19 H19A 109.5 . . ?
C7 C19 H19B 109.5 . . ?
C7 C19 H19C 109.5 . . ?
H19A C19 H19B 109.5 . . ?
H19A C19 H19C 109.5 . . ?
H19B C19 H19C 109.5 . . ?
C10 C20 C21 112.4(2) . . ?
C22 C20 C10 108.8(2) . . ?
C22 C20 C21 108.5(3) . . ?
C22 C20 C23 108.7(3) . . ?
C23 C20 C10 110.6(2) . . ?
C23 C20 C21 107.8(3) . . ?
C20 C21 H21A 109.5 . . ?
C20 C21 H21B 109.5 . . ?
C20 C21 H21C 109.5 . . ?
H21A C21 H21B 109.5 . . ?
H21A C21 H21C 109.5 . . ?
H21B C21 H21C 109.5 . . ?
C20 C22 H22A 109.5 . . ?
C20 C22 H22B 109.5 . . ?
C20 C22 H22C 109.5 . . ?
H22A C22 H22B 109.5 . . ?
H22A C22 H22C 109.5 . . ?
H22B C22 H22C 109.5 . . ?
C20 C23 H23A 109.5 . . ?
C20 C23 H23B 109.5 . . ?
C20 C23 H23C 109.5 . . ?
H23A C23 H23B 109.5 . . ?
H23A C23 H23C 109.5 . . ?
H23B C23 H23C 109.5 . . ?
C25 C24 N1 120.0(2) . . ?
C25 C24 C29 120.5(2) . . ?
C29 C24 N1 119.5(2) . . ?
C24 C25 C30 122.3(2) . . ?
C26 C25 C24 118.8(3) . . ?
C26 C25 C30 118.7(3) . . ?
C25 C26 H26 119.7 . . ?
C27 C26 C25 120.6(3) . . ?
C27 C26 H26 119.7 . . ?
C26 C27 H27 119.8 . . ?
C28 C27 C26 120.4(3) . . ?
C28 C27 H27 119.8 . . ?
C27 C28 H28 119.2 . . ?
C27 C28 C29 121.6(3) . . ?
C29 C28 H28 119.2 . . ?
C24 C29 C33 122.6(2) . . ?
C28 C29 C24 118.0(3) . . ?
C28 C29 C33 119.4(3) . . ?
C25 C30 H30 108.2 . . ?
C25 C30 C31 109.4(2) . . ?
C25 C30 C32 113.2(3) . . ?
C31 C30 H30 108.2 . . ?
C31 C30 C32 109.5(3) . . ?
C32 C30 H30 108.2 . . ?
C30 C31 H31A 109.5 . . ?
C30 C31 H31B 109.5 . . ?
C30 C31 H31C 109.5 . . ?
H31A C31 H31B 109.5 . . ?
H31A C31 H31C 109.5 . . ?
H31B C31 H31C 109.5 . . ?
C30 C32 H32A 109.5 . . ?
C30 C32 H32B 109.5 . . ?
C30 C32 H32C 109.5 . . ?
H32A C32 H32B 109.5 . . ?
H32A C32 H32C 109.5 . . ?
H32B C32 H32C 109.5 . . ?
C29 C33 H33 108.2 . . ?
C29 C33 C34 111.6(3) . . ?
C29 C33 C35 110.6(3) . . ?
C34 C33 H33 108.2 . . ?
C34 C33 C35 109.9(3) . . ?
C35 C33 H33 108.2 . . ?
C33 C34 H34A 109.5 . . ?
C33 C34 H34B 109.5 . . ?
C33 C34 H34C 109.5 . . ?
H34A C34 H34B 109.5 . . ?
H34A C34 H34C 109.5 . . ?
H34B C34 H34C 109.5 . . ?
C33 C35 H35A 109.5 . . ?
C33 C35 H35B 109.5 . . ?
C33 C35 H35C 109.5 . . ?
H35A C35 H35B 109.5 . . ?
H35A C35 H35C 109.5 . . ?
H35B C35 H35C 109.5 . . ?
N2 C36 C37 105.8(2) . . ?
N2 C36 C38 111.1(2) . . ?
N2 C36 C39 112.3(2) . . ?
C37 C36 C38 108.7(2) . . ?
C37 C36 C39 107.5(2) . . ?
C39 C36 C38 111.2(2) . . ?
C36 C37 H37A 109.5 . . ?
C36 C37 H37B 109.5 . . ?
C36 C37 H37C 109.5 . . ?
H37A C37 H37B 109.5 . . ?
H37A C37 H37C 109.5 . . ?
H37B C37 H37C 109.5 . . ?
C36 C38 H38A 109.5 . . ?
C36 C38 H38B 109.5 . . ?
C36 C38 H38C 109.5 . . ?
H38A C38 H38B 109.5 . . ?
H38A C38 H38C 109.5 . . ?
H38B C38 H38C 109.5 . . ?
C36 C39 H39A 109.5 . . ?
C36 C39 H39B 109.5 . . ?
C36 C39 H39C 109.5 . . ?
H39A C39 H39B 109.5 . . ?
H39A C39 H39C 109.5 . . ?
H39B C39 H39C 109.5 . . ?

loop_
_geom_bond_atom_site_label_1
_geom_bond_atom_site_label_2
_geom_bond_distance
_geom_bond_site_symmetry_2
_geom_bond_publ_flag
I1 Al1 2.5027(7) . ?
Al1 O1 1.8898(18) . ?
Al1 N1 1.845(2) . ?
Al1 N2 1.842(2) . ?
O1 C1 1.422(3) . ?
O1 C13 1.423(3) . ?
N1 C2 1.398(3) . ?
N1 C24 1.437(3) . ?
N2 C12 1.395(3) . ?
N2 C36 1.476(3) . ?
C1 C2 1.384(3) . ?
C1 C6 1.373(3) . ?
C2 C3 1.395(3) . ?
C3 H3 0.9500 . ?
C3 C4 1.396(4) . ?
C4 C5 1.401(4) . ?
C4 C14 1.540(3) . ?
C5 H5 0.9500 . ?
C5 C6 1.404(3) . ?
C6 C7 1.536(3) . ?
C7 C8 1.544(3) . ?
C7 C18 1.543(4) . ?
C7 C19 1.527(4) . ?
C8 C9 1.401(3) . ?
C8 C13 1.368(3) . ?
C9 H9 0.9500 . ?
C9 C10 1.398(4) . ?
C10 C11 1.406(4) . ?
C10 C20 1.535(4) . ?
C11 H11 0.9500 . ?
C11 C12 1.404(3) . ?
C12 C13 1.399(3) . ?
C14 C15 1.522(4) . ?
C14 C16 1.528(5) . ?
C14 C17 1.523(5) . ?
C15 H15A 0.9800 . ?
C15 H15B 0.9800 . ?
C15 H15C 0.9800 . ?
C16 H16A 0.9800 . ?
C16 H16B 0.9800 . ?
C16 H16C 0.9800 . ?
C17 H17A 0.9800 . ?
C17 H17B 0.9800 . ?
C17 H17C 0.9800 . ?
C18 H18A 0.9800 . ?
C18 H18B 0.9800 . ?
C18 H18C 0.9800 . ?
C19 H19A 0.9800 . ?
C19 H19B 0.9800 . ?
C19 H19C 0.9800 . ?
C20 C21 1.535(4) . ?
C20 C22 1.527(4) . ?
C20 C23 1.534(4) . ?
C21 H21A 0.9800 . ?
C21 H21B 0.9800 . ?
C21 H21C 0.9800 . ?
C22 H22A 0.9800 . ?
C22 H22B 0.9800 . ?
C22 H22C 0.9800 . ?
C23 H23A 0.9800 . ?
C23 H23B 0.9800 . ?
C23 H23C 0.9800 . ?
C24 C25 1.406(4) . ?
C24 C29 1.413(4) . ?
C25 C26 1.400(4) . ?
C25 C30 1.525(4) . ?
C26 H26 0.9500 . ?
C26 C27 1.381(5) . ?
C27 H27 0.9500 . ?
C27 C28 1.366(5) . ?
C28 H28 0.9500 . ?
C28 C29 1.402(4) . ?
C29 C33 1.513(4) . ?
C30 H30 1.0000 . ?
C30 C31 1.528(4) . ?
C30 C32 1.528(4) . ?
C31 H31A 0.9800 . ?
C31 H31B 0.9800 . ?
C31 H31C 0.9800 . ?
C32 H32A 0.9800 . ?
C32 H32B 0.9800 . ?
C32 H32C 0.9800 . ?
C33 H33 1.0000 . ?
C33 C34 1.529(5) . ?
C33 C35 1.537(4) . ?
C34 H34A 0.9800 . ?
C34 H34B 0.9800 . ?
C34 H34C 0.9800 . ?
C35 H35A 0.9800 . ?
C35 H35B 0.9800 . ?
C35 H35C 0.9800 . ?
C36 C37 1.527(4) . ?
C36 C38 1.538(4) . ?
C36 C39 1.529(3) . ?
C37 H37A 0.9800 . ?
C37 H37B 0.9800 . ?
C37 H37C 0.9800 . ?
C38 H38A 0.9800 . ?
C38 H38B 0.9800 . ?
C38 H38C 0.9800 . ?
C39 H39A 0.9800 . ?
C39 H39B 0.9800 . ?
C39 H39C 0.9800 . ?

loop_
_geom_torsion_atom_site_label_1
_geom_torsion_atom_site_label_2
_geom_torsion_atom_site_label_3
_geom_torsion_atom_site_label_4
_geom_torsion
_geom_torsion_site_symmetry_1
_geom_torsion_site_symmetry_2
_geom_torsion_site_symmetry_3
_geom_torsion_site_symmetry_4
_geom_torsion_publ_flag
I1 Al1 O1 C1 -117.43(14) . . . . ?
I1 Al1 O1 C13 118.27(13) . . . . ?
I1 Al1 N1 C2 115.49(16) . . . . ?
I1 Al1 N1 C24 -60.8(2) . . . . ?
I1 Al1 N2 C12 -112.90(15) . . . . ?
I1 Al1 N2 C36 73.9(2) . . . . ?
Al1 O1 C1 C2 2.7(2) . . . . ?
Al1 O1 C1 C6 -169.51(19) . . . . ?
Al1 O1 C13 C8 170.15(18) . . . . ?
Al1 O1 C13 C12 -1.8(2) . . . . ?
Al1 N1 C2 C1 -1.8(3) . . . . ?
Al1 N1 C2 C3 175.6(2) . . . . ?
Al1 N1 C24 C25 -85.1(3) . . . . ?
Al1 N1 C24 C29 96.7(3) . . . . ?
Al1 N2 C12 C11 -179.6(2) . . . . ?
Al1 N2 C12 C13 -1.1(3) . . . . ?
Al1 N2 C36 C37 -2.6(3) . . . . ?
Al1 N2 C36 C38 115.2(2) . . . . ?
Al1 N2 C36 C39 -119.7(2) . . . . ?
O1 Al1 N1 C2 2.67(17) . . . . ?
O1 Al1 N1 C24 -173.6(2) . . . . ?
O1 Al1 N2 C12 0.08(17) . . . . ?
O1 Al1 N2 C36 -173.09(19) . . . . ?
O1 C1 C2 N1 -0.6(3) . . . . ?
O1 C1 C2 C3 -178.3(2) . . . . ?
O1 C1 C6 C5 177.4(2) . . . . ?
O1 C1 C6 C7 0.0(3) . . . . ?
N1 Al1 O1 C1 -3.00(16) . . . . ?
N1 Al1 O1 C13 -127.30(15) . . . . ?
N1 Al1 N2 C12 84.04(19) . . . . ?
N1 Al1 N2 C36 -89.1(2) . . . . ?
N1 C2 C3 C4 -174.7(3) . . . . ?
N1 C24 C25 C26 -179.3(2) . . . . ?
N1 C24 C25 C30 -4.5(3) . . . . ?
N1 C24 C29 C28 179.2(2) . . . . ?
N1 C24 C29 C33 0.9(4) . . . . ?
N2 Al1 O1 C1 125.24(16) . . . . ?
N2 Al1 O1 C13 0.94(15) . . . . ?
N2 Al1 N1 C2 -81.0(2) . . . . ?
N2 Al1 N1 C24 102.7(2) . . . . ?
N2 C12 C13 O1 1.9(3) . . . . ?
N2 C12 C13 C8 -169.1(2) . . . . ?
C1 O1 C13 C8 45.9(3) . . . . ?
C1 O1 C13 C12 -126.1(2) . . . . ?
C1 C2 C3 C4 2.7(4) . . . . ?
C1 C6 C7 C8 40.6(3) . . . . ?
C1 C6 C7 C18 -76.5(3) . . . . ?
C1 C6 C7 C19 162.4(2) . . . . ?
C2 N1 C24 C25 98.8(3) . . . . ?
C2 N1 C24 C29 -79.5(3) . . . . ?
C2 C1 C6 C5 6.4(4) . . . . ?
C2 C1 C6 C7 -170.9(2) . . . . ?
C2 C3 C4 C5 1.3(4) . . . . ?
C2 C3 C4 C14 178.0(3) . . . . ?
C3 C4 C5 C6 -1.9(4) . . . . ?
C3 C4 C14 C15 130.2(3) . . . . ?
C3 C4 C14 C16 -110.6(3) . . . . ?
C3 C4 C14 C17 8.7(4) . . . . ?
C4 C5 C6 C1 -1.6(4) . . . . ?
C4 C5 C6 C7 175.4(3) . . . . ?
C5 C4 C14 C15 -53.0(4) . . . . ?
C5 C4 C14 C16 66.1(4) . . . . ?
C5 C4 C14 C17 -174.5(3) . . . . ?
C5 C6 C7 C8 -136.3(3) . . . . ?
C5 C6 C7 C18 106.5(3) . . . . ?
C5 C6 C7 C19 -14.6(4) . . . . ?
C6 C1 C2 N1 170.7(2) . . . . ?
C6 C1 C2 C3 -7.0(4) . . . . ?
C6 C7 C8 C9 136.7(3) . . . . ?
C6 C7 C8 C13 -39.8(3) . . . . ?
C7 C8 C9 C10 -175.3(2) . . . . ?
C7 C8 C13 O1 -1.9(3) . . . . ?
C7 C8 C13 C12 168.7(2) . . . . ?
C8 C9 C10 C11 3.1(4) . . . . ?
C8 C9 C10 C20 -176.8(2) . . . . ?
C9 C8 C13 O1 -178.8(2) . . . . ?
C9 C8 C13 C12 -8.2(4) . . . . ?
C9 C10 C11 C12 -1.3(4) . . . . ?
C9 C10 C20 C21 -10.3(4) . . . . ?
C9 C10 C20 C22 109.8(3) . . . . ?
C9 C10 C20 C23 -130.9(3) . . . . ?
C10 C11 C12 N2 174.1(2) . . . . ?
C10 C11 C12 C13 -4.4(3) . . . . ?
C11 C10 C20 C21 169.8(2) . . . . ?
C11 C10 C20 C22 -70.1(3) . . . . ?
C11 C10 C20 C23 49.2(3) . . . . ?
C11 C12 C13 O1 -179.36(19) . . . . ?
C11 C12 C13 C8 9.7(4) . . . . ?
C12 N2 C36 C37 -175.1(2) . . . . ?
C12 N2 C36 C38 -57.4(3) . . . . ?
C12 N2 C36 C39 67.8(3) . . . . ?
C13 O1 C1 C2 127.2(2) . . . . ?
C13 O1 C1 C6 -45.0(3) . . . . ?
C13 C8 C9 C10 1.3(4) . . . . ?
C14 C4 C5 C6 -178.6(3) . . . . ?
C18 C7 C8 C9 -105.7(3) . . . . ?
C18 C7 C8 C13 77.8(3) . . . . ?
C19 C7 C8 C9 14.5(4) . . . . ?
C19 C7 C8 C13 -162.0(2) . . . . ?
C20 C10 C11 C12 178.6(2) . . . . ?
C24 N1 C2 C1 175.1(2) . . . . ?
C24 N1 C2 C3 -7.6(4) . . . . ?
C24 C25 C26 C27 0.3(4) . . . . ?
C24 C25 C30 C31 -100.3(3) . . . . ?
C24 C25 C30 C32 137.3(3) . . . . ?
C24 C29 C33 C34 -123.8(3) . . . . ?
C24 C29 C33 C35 113.6(3) . . . . ?
C25 C24 C29 C28 1.0(4) . . . . ?
C25 C24 C29 C33 -177.3(2) . . . . ?
C25 C26 C27 C28 0.6(5) . . . . ?
C26 C25 C30 C31 74.6(3) . . . . ?
C26 C25 C30 C32 -47.8(3) . . . . ?
C26 C27 C28 C29 -0.7(5) . . . . ?
C27 C28 C29 C24 -0.1(4) . . . . ?
C27 C28 C29 C33 178.3(3) . . . . ?
C28 C29 C33 C34 58.0(3) . . . . ?
C28 C29 C33 C35 -64.7(4) . . . . ?
C29 C24 C25 C26 -1.1(4) . . . . ?
C29 C24 C25 C30 173.8(2) . . . . ?
C30 C25 C26 C27 -174.8(3) . . . . ?
C36 N2 C12 C11 -6.4(4) . . . . ?
C36 N2 C12 C13 172.1(2) . . . . ?
